data_4088441
loop_
_publ_author_name
'Chakraborty, Uttam'
'Urban, Franziska'
'M\"uhldorf, Bernd'
'Rebreyend, Christophe'
'de Bruin, Bas'
'van Velzen, Niels'
'Harder, Sjoerd'
'Wolf, Robert'

_publ_section_title
;
 Accessing the CpArNi(I) Synthon: Reactions with N-Heterocyclic Carbenes,
 TEMPO, Sulfur, and Selenium
;
_journal_issue 11
_journal_name_full Organometallics
_journal_page_first 1624
_journal_paper_doi 10.1021/acs.organomet.6b00084
_journal_volume 35
_journal_year 2016
_chemical_formula_moiety 'C45 H46 Ni'
_chemical_formula_sum 'C45 H46 Ni'
_chemical_formula_weight 645.53
_space_group_crystal_system monoclinic
_space_group_IT_number 15
_space_group_name_Hall '-C 2yc'
_space_group_name_H-M_alt 'C 1 2/c 1'
_atom_sites_solution_hydrogens mixed
_atom_sites_solution_primary direct
_audit_creation_date 2016-03-20
_audit_creation_method
;
Olex2 1.2
(compiled 2016.02.19 svn.r3266 for OlexSys, GUI svn.r5155)
;
_cell_angle_alpha 90
_cell_angle_beta 110.0972(15)
_cell_angle_gamma 90
_cell_formula_units_Z 8
_cell_length_a 23.2006(3)
_cell_length_b 15.05392(15)
_cell_length_c 21.1694(2)
_cell_measurement_reflns_used 18309
_cell_measurement_temperature 123(1)
_cell_measurement_theta_max 66.4330
_cell_measurement_theta_min 3.5550
_cell_volume 6943.43(15)
_computing_cell_refinement
;
CrysAlisPro, Agilent Technologies,
Version 1.171.37.33 (release 27-03-2014 CrysAlis171 .NET)
(compiled Mar 27 2014,17:12:48)
;
_computing_data_collection
;
CrysAlisPro, Agilent Technologies,
Version 1.171.37.33 (release 27-03-2014 CrysAlis171 .NET)
(compiled Mar 27 2014,17:12:48)
;
_computing_data_reduction
;
CrysAlisPro, Agilent Technologies,
Version 1.171.37.33 (release 27-03-2014 CrysAlis171 .NET)
(compiled Mar 27 2014,17:12:48)
;
_computing_molecular_graphics 'Olex2 (Dolomanov et al., 2009)'
_computing_publication_material 'Olex2 (Dolomanov et al., 2009)'
_computing_structure_refinement 'ShelXL (Sheldrick, 2015)'
_computing_structure_solution 'ShelXT (Sheldrick, 2015)'
_diffrn_ambient_environment N~2~
_diffrn_ambient_temperature 123(1)
_diffrn_detector 'CCD plate'
_diffrn_detector_area_resol_mean 5.2548
_diffrn_detector_type AtlasS2
_diffrn_measured_fraction_theta_full 0.995
_diffrn_measured_fraction_theta_max 0.993
_diffrn_measurement_details
;
#__ type_ start__ end____ width___ exp.time_
  1 omega   11.00   90.00   1.0000    5.0000
omega____ theta____ kappa____ phi______ frames
    -       41.5337 -125.0000  -60.0000 79

#__ type_ start__ end____ width___ exp.time_
  2 omega   25.00  117.00   1.0000    5.0000
omega____ theta____ kappa____ phi______ frames
    -       41.5337   77.0000   60.0000 92

#__ type_ start__ end____ width___ exp.time_
  3 omega   23.00  130.00   1.0000   20.0000
omega____ theta____ kappa____ phi______ frames
    -       93.5000  -92.0000  -36.6875 107

#__ type_ start__ end____ width___ exp.time_
  4 omega   20.00   65.00   1.0000   20.0000
omega____ theta____ kappa____ phi______ frames
    -       93.5000  -30.0000  150.0000 45

#__ type_ start__ end____ width___ exp.time_
  5 omega   85.00  168.00   1.0000   20.0000
omega____ theta____ kappa____ phi______ frames
    -       93.5000   61.0000   60.0000 83

#__ type_ start__ end____ width___ exp.time_
  6 omega   78.00  128.00   1.0000   20.0000
omega____ theta____ kappa____ phi______ frames
    -       93.5000  125.0000 -120.0000 50

#__ type_ start__ end____ width___ exp.time_
  7 omega   93.00  119.00   1.0000   20.0000
omega____ theta____ kappa____ phi______ frames
    -       93.5000  -93.0000   42.3738 26

#__ type_ start__ end____ width___ exp.time_
  8 omega  142.00  168.00   1.0000   20.0000
omega____ theta____ kappa____ phi______ frames
    -       93.5000  125.0000 -120.0000 26

#__ type_ start__ end____ width___ exp.time_
  9 omega   22.00   86.00   1.0000   20.0000
omega____ theta____ kappa____ phi______ frames
    -       93.5000 -125.0000  -60.0000 64

#__ type_ start__ end____ width___ exp.time_
 10 omega   19.00   95.00   1.0000   20.0000
omega____ theta____ kappa____ phi______ frames
    -       93.5000 -125.0000   60.0000 76

#__ type_ start__ end____ width___ exp.time_
 11 omega   19.00   52.00   1.0000   20.0000
omega____ theta____ kappa____ phi______ frames
    -       93.5000  -61.0000   90.0000 33

#__ type_ start__ end____ width___ exp.time_
 12 omega   64.00  120.00   1.0000   20.0000
omega____ theta____ kappa____ phi______ frames
    -       93.5000  -61.0000   90.0000 56

#__ type_ start__ end____ width___ exp.time_
 13 omega   36.00   78.00   1.0000   20.0000
omega____ theta____ kappa____ phi______ frames
    -       93.5000  -93.0000   42.3738 42

#__ type_ start__ end____ width___ exp.time_
 14 omega   15.00  117.00   1.0000    5.0000
omega____ theta____ kappa____ phi______ frames
    -       41.5337   38.0000    0.0000 102

#__ type_ start__ end____ width___ exp.time_
 15 omega    8.00  120.00   1.0000    5.0000
omega____ theta____ kappa____ phi______ frames
    -       41.5337   77.0000 -150.0000 112

#__ type_ start__ end____ width___ exp.time_
 16 omega   66.00  168.00   1.0000   20.0000
omega____ theta____ kappa____ phi______ frames
    -       93.5000   45.0000  150.0000 102

#__ type_ start__ end____ width___ exp.time_
 17 omega   66.00  168.00   1.0000   20.0000
omega____ theta____ kappa____ phi______ frames
    -       93.5000   45.0000  -30.0000 102

#__ type_ start__ end____ width___ exp.time_
 18 omega   63.00  168.00   1.0000   20.0000
omega____ theta____ kappa____ phi______ frames
    -       93.5000   61.0000   30.0000 105

#__ type_ start__ end____ width___ exp.time_
 19 omega   63.00  168.00   1.0000   20.0000
omega____ theta____ kappa____ phi______ frames
    -       93.5000   61.0000  -90.0000 105

#__ type_ start__ end____ width___ exp.time_
 20 omega   15.00   75.00   1.0000   20.0000
omega____ theta____ kappa____ phi______ frames
    -       93.5000  -77.0000  150.0000 60

#__ type_ start__ end____ width___ exp.time_
 21 omega   60.00  172.00   1.0000   20.0000
omega____ theta____ kappa____ phi______ frames
    -       93.5000   77.0000   90.0000 112

#__ type_ start__ end____ width___ exp.time_
 22 omega   63.00   73.00   1.0000   20.0000
omega____ theta____ kappa____ phi______ frames
    -       93.5000   64.0000 -146.4522 10
;
_diffrn_measurement_device 'four-circle diffractometer'
_diffrn_measurement_device_type 'Xcalibur, AtlasS2, Gemini ultra'
_diffrn_measurement_method '\w scans'
_diffrn_orient_matrix_UB_11 0.0026149000
_diffrn_orient_matrix_UB_12 -0.0911955000
_diffrn_orient_matrix_UB_13 0.0339358000
_diffrn_orient_matrix_UB_21 0.0060108000
_diffrn_orient_matrix_UB_22 -0.0457899000
_diffrn_orient_matrix_UB_23 -0.0625166000
_diffrn_orient_matrix_UB_31 0.0703897000
_diffrn_orient_matrix_UB_32 0.0073015000
_diffrn_orient_matrix_UB_33 0.0308329000
_diffrn_radiation_monochromator mirror
_diffrn_radiation_probe x-ray
_diffrn_radiation_type CuK\a
_diffrn_radiation_wavelength 1.54184
_diffrn_reflns_av_R_equivalents 0.0326
_diffrn_reflns_av_unetI/netI 0.0223
_diffrn_reflns_Laue_measured_fraction_full 0.995
_diffrn_reflns_Laue_measured_fraction_max 0.993
_diffrn_reflns_limit_h_max 27
_diffrn_reflns_limit_h_min -26
_diffrn_reflns_limit_k_max 17
_diffrn_reflns_limit_k_min -17
_diffrn_reflns_limit_l_max 25
_diffrn_reflns_limit_l_min -25
_diffrn_reflns_number 34576
_diffrn_reflns_point_group_measured_fraction_full 0.995
_diffrn_reflns_point_group_measured_fraction_max 0.993
_diffrn_reflns_theta_full 66.500
_diffrn_reflns_theta_max 66.786
_diffrn_reflns_theta_min 3.569
_diffrn_source 'sealed X-ray tube'
_diffrn_source_type 'Enhance Ultra (Cu) X-ray Source'
_exptl_absorpt_coefficient_mu 1.018
_exptl_absorpt_correction_T_max 1.00000
_exptl_absorpt_correction_T_min 0.85524
_exptl_absorpt_correction_type multi-scan
_exptl_absorpt_process_details
;
CrysAlisPro, Agilent Technologies,
Version 1.171.37.33 (release 27-03-2014 CrysAlis171 .NET)
(compiled Mar 27 2014,17:12:48)
Empirical absorption correction using spherical harmonics,
 implemented in SCALE3 ABSPACK scaling algorithm.
;
_exptl_crystal_colour 'reddish violet'
_exptl_crystal_colour_modifier reddish
_exptl_crystal_colour_primary violet
_exptl_crystal_density_diffrn 1.235
_exptl_crystal_description block
_exptl_crystal_F_000 2752
_exptl_crystal_size_max 0.414
_exptl_crystal_size_mid 0.11
_exptl_crystal_size_min 0.068
_refine_diff_density_max 0.401
_refine_diff_density_min -0.468
_refine_diff_density_rms 0.108
_refine_ls_extinction_method none
_refine_ls_goodness_of_fit_ref 1.076
_refine_ls_hydrogen_treatment mixed
_refine_ls_matrix_type full
_refine_ls_number_parameters 438
_refine_ls_number_reflns 6123
_refine_ls_number_restraints 7
_refine_ls_restrained_S_all 1.083
_refine_ls_R_factor_all 0.0390
_refine_ls_R_factor_gt 0.0335
_refine_ls_shift/su_max 0.002
_refine_ls_shift/su_mean 0.000
_refine_ls_structure_factor_coef Fsqd
_refine_ls_weighting_details 'w=1/[\s^2^(Fo^2^)+(0.0599P)^2^+4.3575P] where P=(Fo^2^+2Fc^2^)/3'
_refine_ls_weighting_scheme calc
_refine_ls_wR_factor_gt 0.0934
_refine_ls_wR_factor_ref 0.1023
_reflns_Friedel_coverage 0.000
_reflns_number_gt 5507
_reflns_number_total 6123
_reflns_threshold_expression 'I > 2\s(I)'
_cod_data_source_file om6b00084_si_003.cif
_cod_data_source_block uc124mc
_cod_original_cell_volume 6943.42(16)
_cod_database_code 4088441
_shelxl_version_number 2014/6
_chemical_oxdiff_formula C45H45Ni
_shelx_space_group_comment
;
The symmetry employed for this shelxl refinement is uniquely defined
by the following loop, which should always be used as a source of
symmetry information in preference to the above space-group names.
They are only intended as comments.
;
_reflns_odcompleteness_completeness 98.59
_reflns_odcompleteness_iscentric 1
_reflns_odcompleteness_theta 66.97
_olex2_refinement_description
;
1. Fixed Uiso
 At 1.2 times of:
  All C(H) groups, All C(H,H) groups, All C(H,H,H,H) groups
 At 1.5 times of:
  All C(H,H,H) groups
2. Restrained distances
 C45-C44 \\sim C45A-C44
 with sigma of 0.02
3. Uiso/Uaniso restraints and constraints
C45 \\sim C45A: within 1.7A with sigma of 0.04 and sigma for terminal atoms of
0.08
4. Others
 Fixed Sof: H44B(0.66) H44A(0.66) H44C(0.34) H44D(0.34) C45(0.66) H45A(0.66)
 H45B(0.66) H45C(0.66) C45A(0.34) H45D(0.34) H45E(0.34) H45F(0.34) H(0.5)
 HA(0.5)
5.a Secondary CH2 refined with riding coordinates:
 C12(H12A,H12B), C28(H28A,H28B), C20(H20A,H20B), C36(H36A,H36B), C44(H44B,
 H44A), C44(H44C,H44D)
5.b Aromatic/amide H refined with riding coordinates:
 C39(H39), C43(H43), C31(H31), C23(H23), C32(H32), C42(H42), C40(H40), C8(H8),
 C7(H7), C24(H24), C10(H10), C11(H11), C15(H15), C27(H27), C19(H19), C35(H35),
 C18(H18), C34(H34), C16(H16), C26(H26)
5.c Idealised Me refined as rotating group:
 C29(H29A,H29B,H29C), C13(H13A,H13B,H13C), C21(H21A,H21B,H21C), C37(H37A,H37B,
 H37C), C45(H45A,H45B,H45C), C45A(H45D,H45E,H45F)
;
_olex2_submission_special_instructions 'No special instructions were received'

loop_
_space_group_symop_operation_xyz
'x, y, z'
'-x, y, -z+1/2'
'x+1/2, y+1/2, z'
'-x+1/2, y+1/2, -z+1/2'
'-x, -y, -z'
'x, -y, z-1/2'
'-x+1/2, -y+1/2, -z'
'x+1/2, -y+1/2, z-1/2'

loop_
_atom_site_label
_atom_site_type_symbol
_atom_site_fract_x
_atom_site_fract_y
_atom_site_fract_z
_atom_site_U_iso_or_equiv
_atom_site_adp_type
_atom_site_occupancy
_atom_site_site_symmetry_order
_atom_site_calc_flag
_atom_site_refinement_flags_posn
_atom_site_refinement_flags_adp
_atom_site_refinement_flags_occupancy
_atom_site_disorder_assembly
_atom_site_disorder_group
Ni1 Ni 0.55215(2) 0.74520(2) 0.27360(2) 0.01955(10) Uani 1 1 d . . . . .
C6 C 0.62116(7) 0.68396(9) 0.42604(7) 0.0212(3) Uani 1 1 d . . . . .
C1 C 0.62659(6) 0.71692(10) 0.36223(7) 0.0206(3) Uani 1 1 d . . . . .
C5 C 0.63077(6) 0.66419(10) 0.30741(7) 0.0209(3) Uani 1 1 d . . . . .
C30 C 0.63995(7) 0.69901(9) 0.19018(7) 0.0228(3) Uani 1 1 d . . . . .
C38 C 0.63080(7) 0.56553(10) 0.30530(7) 0.0213(3) Uani 1 1 d . . . . .
C4 C 0.63516(7) 0.72399(10) 0.25609(7) 0.0218(3) Uani 1 1 d . . . . .
C2 C 0.62780(7) 0.80894(10) 0.34477(7) 0.0218(3) Uani 1 1 d . . . . .
C14 C 0.62245(7) 0.88617(10) 0.38575(7) 0.0224(3) Uani 1 1 d . . . . .
C39 C 0.58630(7) 0.51595(10) 0.32021(8) 0.0260(3) Uani 1 1 d . . . . .
H39 H 0.5547 0.5456 0.3310 0.031 Uiso 1 1 calc R . . . .
C3 C 0.63360(7) 0.81340(10) 0.27927(7) 0.0223(3) Uani 1 1 d . . . . .
C9 C 0.61403(8) 0.62775(10) 0.55039(7) 0.0256(3) Uani 1 1 d . . . . .
C43 C 0.67611(7) 0.51979(10) 0.28968(8) 0.0252(3) Uani 1 1 d . . . . .
H43 H 0.7066 0.5521 0.2787 0.030 Uiso 1 1 calc R . . . .
C31 C 0.68770(8) 0.73176(11) 0.17110(8) 0.0284(3) Uani 1 1 d . . . . .
H31 H 0.7173 0.7703 0.2006 0.034 Uiso 1 1 calc R . . . .
C23 C 0.67784(8) 0.96373(10) 0.27374(8) 0.0270(3) Uani 1 1 d . . . . .
H23 H 0.7062 0.9547 0.3179 0.032 Uiso 1 1 calc R . . . .
C25 C 0.63828(8) 1.05920(10) 0.17572(8) 0.0294(4) Uani 1 1 d . . . . .
C17 C 0.61481(8) 1.03568(10) 0.46276(8) 0.0295(3) Uani 1 1 d . . . . .
C32 C 0.69270(8) 0.70893(12) 0.10957(8) 0.0336(4) Uani 1 1 d . . . . .
H32 H 0.7260 0.7316 0.0979 0.040 Uiso 1 1 calc R . . . .
C42 C 0.67761(8) 0.42752(11) 0.28981(8) 0.0299(4) Uani 1 1 d . . . . .
H42 H 0.7095 0.3979 0.2796 0.036 Uiso 1 1 calc R . . . .
C22 C 0.63601(7) 0.89680(10) 0.24283(8) 0.0242(3) Uani 1 1 d . . . . .
C40 C 0.58767(8) 0.42377(11) 0.31946(9) 0.0322(4) Uani 1 1 d . . . . .
H40 H 0.5567 0.3913 0.3293 0.039 Uiso 1 1 calc R . . . .
C8 C 0.56854(8) 0.68042(11) 0.50675(8) 0.0289(3) Uani 1 1 d . . . . .
H8 H 0.5342 0.6973 0.5188 0.035 Uiso 1 1 calc R . . . .
C7 C 0.57220(7) 0.70895(11) 0.44586(8) 0.0276(3) Uani 1 1 d . . . . .
H7 H 0.5409 0.7460 0.4174 0.033 Uiso 1 1 calc R . . . .
C24 C 0.67868(8) 1.04364(10) 0.24077(9) 0.0294(3) Uani 1 1 d . . . . .
H24 H 0.7073 1.0883 0.2631 0.035 Uiso 1 1 calc R . . . .
C10 C 0.66265(8) 0.60245(11) 0.53019(8) 0.0294(4) Uani 1 1 d . . . . .
H10 H 0.6942 0.5659 0.5589 0.035 Uiso 1 1 calc R . . . .
C33 C 0.64995(8) 0.65359(11) 0.06472(8) 0.0316(4) Uani 1 1 d . . . . .
C11 C 0.66615(7) 0.62956(10) 0.46868(8) 0.0263(3) Uani 1 1 d . . . . .
H11 H 0.6996 0.6107 0.4558 0.032 Uiso 1 1 calc R . . . .
C15 C 0.66088(8) 0.89445(10) 0.45250(8) 0.0272(3) Uani 1 1 d . . . . .
H15 H 0.6901 0.8493 0.4725 0.033 Uiso 1 1 calc R . . . .
C27 C 0.59537(8) 0.91261(11) 0.17779(8) 0.0304(4) Uani 1 1 d . . . . .
H27 H 0.5663 0.8684 0.1555 0.037 Uiso 1 1 calc R . . . .
C19 C 0.57940(8) 0.95266(10) 0.35870(8) 0.0292(3) Uani 1 1 d . . . . .
H19 H 0.5522 0.9477 0.3135 0.035 Uiso 1 1 calc R . . . .
C35 C 0.59706(8) 0.64349(10) 0.14542(8) 0.0285(3) Uani 1 1 d . . . . .
H35 H 0.5640 0.6203 0.1571 0.034 Uiso 1 1 calc R . . . .
C18 C 0.57554(8) 1.02612(11) 0.39664(9) 0.0322(4) Uani 1 1 d . . . . .
H18 H 0.5456 1.0706 0.3771 0.039 Uiso 1 1 calc R . . . .
C34 C 0.60219(8) 0.62168(11) 0.08375(8) 0.0318(4) Uani 1 1 d . . . . .
H34 H 0.5722 0.5840 0.0539 0.038 Uiso 1 1 calc R . . . .
C16 C 0.65677(8) 0.96840(11) 0.49008(8) 0.0316(4) Uani 1 1 d . . . . .
H16 H 0.6833 0.9729 0.5355 0.038 Uiso 1 1 calc R . . . .
C41 C 0.63350(8) 0.37790(11) 0.30452(9) 0.0343(4) Uani 1 1 d . . . . .
C12 C 0.61269(9) 0.60117(11) 0.61877(8) 0.0323(4) Uani 1 1 d . . . . .
H12A H 0.6348 0.6469 0.6518 0.039 Uiso 1 1 calc R . . . .
H12B H 0.6355 0.5447 0.6321 0.039 Uiso 1 1 calc R . . . .
C26 C 0.59692(8) 0.99232(11) 0.14522(9) 0.0326(4) Uani 1 1 d . . . . .
H26 H 0.5689 1.0012 0.1009 0.039 Uiso 1 1 calc R . . . .
C28 C 0.63716(9) 1.14570(11) 0.13842(10) 0.0365(4) Uani 1 1 d . . . . .
H28A H 0.6168 1.1915 0.1570 0.044 Uiso 1 1 calc R . . . .
H28B H 0.6118 1.1370 0.0906 0.044 Uiso 1 1 calc R . . . .
C20 C 0.61370(9) 1.11781(11) 0.50354(9) 0.0384(4) Uani 1 1 d . . . . .
H20A H 0.6354 1.1043 0.5517 0.046 Uiso 1 1 calc R . . . .
H20B H 0.6370 1.1654 0.4907 0.046 Uiso 1 1 calc R . . . .
C36 C 0.65263(10) 0.62996(13) -0.00393(9) 0.0425(5) Uani 1 1 d . . . . .
H36A H 0.6320 0.6776 -0.0360 0.051 Uiso 1 1 calc R . . . .
H36B H 0.6291 0.5745 -0.0195 0.051 Uiso 1 1 calc R . . . .
C29 C 0.69961(9) 1.18061(11) 0.14182(9) 0.0368(4) Uani 1 1 d . . . . .
H29A H 0.6942 1.2342 0.1141 0.055 Uiso 1 1 calc GR . . . .
H29B H 0.7209 1.1351 0.1250 0.055 Uiso 1 1 calc GR . . . .
H29C H 0.7239 1.1950 0.1885 0.055 Uiso 1 1 calc GR . . . .
C13 C 0.54911(10) 0.58937(14) 0.62318(10) 0.0448(5) Uani 1 1 d . . . . .
H13A H 0.5255 0.5476 0.5884 0.067 Uiso 1 1 calc GR . . . .
H13B H 0.5280 0.6469 0.6163 0.067 Uiso 1 1 calc GR . . . .
H13C H 0.5528 0.5661 0.6676 0.067 Uiso 1 1 calc GR . . . .
C21 C 0.55074(11) 1.15260(14) 0.49557(11) 0.0507(5) Uani 1 1 d . . . . .
H21A H 0.5304 1.1724 0.4491 0.076 Uiso 1 1 calc GR . . . .
H21B H 0.5544 1.2027 0.5263 0.076 Uiso 1 1 calc GR . . . .
H21C H 0.5265 1.1053 0.5062 0.076 Uiso 1 1 calc GR . . . .
C37 C 0.71683(12) 0.61733(15) -0.00618(11) 0.0526(5) Uani 1 1 d . . . . .
H37A H 0.7391 0.6738 0.0040 0.079 Uiso 1 1 calc GR . . . .
H37B H 0.7141 0.5972 -0.0511 0.079 Uiso 1 1 calc GR . . . .
H37C H 0.7387 0.5728 0.0272 0.079 Uiso 1 1 calc GR . . . .
C44 C 0.63514(12) 0.27724(13) 0.30398(16) 0.0651(7) Uani 1 1 d D . . . .
H44B H 0.6590 0.2587 0.2754 0.078 Uiso 0.66 1 calc R . P A 1
H44A H 0.6581 0.2570 0.3503 0.078 Uiso 0.66 1 calc R . P A 1
H44C H 0.6109 0.2600 0.2572 0.078 Uiso 0.34 1 calc R . P B 2
H44D H 0.6782 0.2617 0.3103 0.078 Uiso 0.34 1 calc R . P B 2
C45 C 0.5771(2) 0.2306(2) 0.2808(2) 0.0613(10) Uani 0.66 1 d D U P C 1
H45A H 0.5537 0.2487 0.2346 0.092 Uiso 0.66 1 calc GR . P C 1
H45B H 0.5536 0.2450 0.3101 0.092 Uiso 0.66 1 calc GR . P C 1
H45C H 0.5846 0.1664 0.2821 0.092 Uiso 0.66 1 calc GR . P C 1
C45A C 0.6193(4) 0.2240(4) 0.3404(4) 0.0587(19) Uani 0.34 1 d D U P C 2
H45D H 0.5762 0.2344 0.3353 0.088 Uiso 0.34 1 calc GR . P C 2
H45E H 0.6451 0.2328 0.3875 0.088 Uiso 0.34 1 calc GR . P C 2
H45F H 0.6241 0.1629 0.3269 0.088 Uiso 0.34 1 calc GR . P C 2
H H 0.5039(15) 0.687(2) 0.2268(15) 0.018(8) Uiso 0.5 1 d . . P D 2
HA H 0.5034(17) 0.797(2) 0.2228(16) 0.028(9) Uiso 0.5 1 d . . P E 1

loop_
_atom_site_aniso_label
_atom_site_aniso_U_11
_atom_site_aniso_U_22
_atom_site_aniso_U_33
_atom_site_aniso_U_23
_atom_site_aniso_U_13
_atom_site_aniso_U_12
Ni1 0.02354(16) 0.01611(15) 0.02063(15) 0.00022(9) 0.00966(11) 0.00054(9)
C6 0.0275(8) 0.0167(7) 0.0199(7) -0.0020(5) 0.0089(6) -0.0016(6)
C1 0.0215(7) 0.0191(7) 0.0215(7) 0.0001(6) 0.0077(6) 0.0017(6)
C5 0.0230(7) 0.0191(7) 0.0227(7) 0.0006(6) 0.0107(6) 0.0021(6)
C30 0.0305(8) 0.0171(7) 0.0235(7) 0.0041(6) 0.0130(6) 0.0050(6)
C38 0.0297(8) 0.0179(7) 0.0176(7) 0.0006(5) 0.0096(6) 0.0025(6)
C4 0.0233(7) 0.0185(7) 0.0254(7) 0.0019(6) 0.0107(6) 0.0013(6)
C2 0.0227(7) 0.0191(7) 0.0240(7) -0.0001(6) 0.0086(6) -0.0008(6)
C14 0.0280(8) 0.0178(7) 0.0241(7) -0.0018(6) 0.0122(6) -0.0030(6)
C39 0.0331(8) 0.0207(7) 0.0294(8) 0.0001(6) 0.0174(7) 0.0024(6)
C3 0.0243(8) 0.0199(7) 0.0247(7) 0.0003(6) 0.0110(6) 0.0000(6)
C9 0.0384(9) 0.0175(7) 0.0229(7) -0.0021(6) 0.0132(7) -0.0020(6)
C43 0.0293(8) 0.0229(8) 0.0262(7) 0.0001(6) 0.0129(6) 0.0007(6)
C31 0.0315(9) 0.0283(8) 0.0278(8) 0.0031(6) 0.0135(7) 0.0016(7)
C23 0.0323(8) 0.0237(8) 0.0283(8) 0.0003(6) 0.0147(7) -0.0010(6)
C25 0.0367(9) 0.0218(8) 0.0368(9) 0.0046(7) 0.0218(7) 0.0059(6)
C17 0.0384(9) 0.0205(8) 0.0326(8) -0.0060(6) 0.0161(7) -0.0041(6)
C32 0.0394(9) 0.0370(9) 0.0326(9) 0.0101(7) 0.0229(8) 0.0074(7)
C42 0.0370(9) 0.0237(8) 0.0333(8) -0.0015(6) 0.0176(7) 0.0071(7)
C22 0.0321(8) 0.0175(7) 0.0287(8) 0.0003(6) 0.0177(7) 0.0010(6)
C40 0.0407(10) 0.0212(8) 0.0413(9) 0.0009(7) 0.0228(8) -0.0027(7)
C8 0.0344(9) 0.0296(8) 0.0280(8) 0.0012(6) 0.0173(7) 0.0038(7)
C7 0.0315(8) 0.0270(8) 0.0265(8) 0.0049(6) 0.0126(7) 0.0071(6)
C24 0.0358(9) 0.0190(7) 0.0393(9) -0.0024(6) 0.0203(8) -0.0039(6)
C10 0.0381(9) 0.0261(8) 0.0234(8) 0.0045(6) 0.0097(7) 0.0084(7)
C33 0.0484(10) 0.0243(8) 0.0262(8) 0.0052(6) 0.0181(7) 0.0113(7)
C11 0.0301(8) 0.0259(8) 0.0251(7) 0.0002(6) 0.0123(7) 0.0058(6)
C15 0.0316(8) 0.0207(7) 0.0283(8) -0.0012(6) 0.0089(7) 0.0006(6)
C27 0.0370(9) 0.0235(8) 0.0307(8) 0.0027(6) 0.0114(7) -0.0029(7)
C19 0.0361(9) 0.0237(8) 0.0269(8) -0.0031(6) 0.0096(7) 0.0031(6)
C35 0.0400(9) 0.0212(8) 0.0290(8) 0.0004(6) 0.0179(7) -0.0012(6)
C18 0.0395(9) 0.0212(8) 0.0357(9) -0.0019(6) 0.0126(8) 0.0054(7)
C34 0.0477(10) 0.0235(8) 0.0258(8) -0.0011(6) 0.0147(7) 0.0021(7)
C16 0.0392(9) 0.0266(8) 0.0263(8) -0.0049(6) 0.0077(7) -0.0035(7)
C41 0.0462(10) 0.0192(8) 0.0421(10) -0.0009(7) 0.0211(8) 0.0024(7)
C12 0.0511(11) 0.0242(8) 0.0249(8) 0.0016(6) 0.0174(8) -0.0005(7)
C26 0.0385(9) 0.0291(9) 0.0310(8) 0.0060(7) 0.0128(7) 0.0015(7)
C28 0.0441(10) 0.0241(8) 0.0472(10) 0.0096(7) 0.0231(8) 0.0051(7)
C20 0.0528(11) 0.0248(9) 0.0394(10) -0.0099(7) 0.0180(8) -0.0020(8)
C36 0.0704(13) 0.0356(10) 0.0299(9) 0.0057(7) 0.0281(9) 0.0151(9)
C29 0.0447(10) 0.0265(9) 0.0414(10) 0.0089(7) 0.0176(8) -0.0010(7)
C13 0.0596(12) 0.0448(11) 0.0425(10) 0.0133(8) 0.0334(10) 0.0103(9)
C21 0.0631(13) 0.0384(11) 0.0468(11) -0.0141(9) 0.0139(10) 0.0149(10)
C37 0.0793(15) 0.0462(12) 0.0529(12) -0.0072(9) 0.0489(12) -0.0031(11)
C44 0.0787(17) 0.0194(10) 0.118(2) -0.0032(11) 0.0609(16) 0.0035(10)
C45 0.084(3) 0.0215(14) 0.101(3) -0.0108(17) 0.061(3) -0.0098(16)
C45A 0.096(6) 0.030(3) 0.072(5) 0.007(3) 0.057(5) 0.001(3)

loop_
_atom_type_symbol
_atom_type_description
_atom_type_scat_dispersion_real
_atom_type_scat_dispersion_imag
_atom_type_scat_source
C C 0.0181 0.0091 'International Tables Vol C Tables 4.2.6.8 and 6.1.1.4'
H H 0.0000 0.0000 'International Tables Vol C Tables 4.2.6.8 and 6.1.1.4'
Ni Ni -3.0029 0.5091 'International Tables Vol C Tables 4.2.6.8 and 6.1.1.4'

loop_
_geom_angle_atom_site_label_1
_geom_angle_atom_site_label_2
_geom_angle_atom_site_label_3
_geom_angle
_geom_angle_site_symmetry_1
_geom_angle_site_symmetry_3
Ni1 Ni1 H 43.1(12) 2_655 .
Ni1 Ni1 HA 41.8(14) 2_655 .
C1 Ni1 Ni1 144.18(4) . 2_655
C1 Ni1 C3 66.79(6) . .
C1 Ni1 H 131.9(12) . .
C1 Ni1 HA 159.2(14) . .
C5 Ni1 Ni1 144.57(4) . 2_655
C5 Ni1 C1 39.85(5) . .
C5 Ni1 C4 40.02(6) . .
C5 Ni1 C2 67.03(6) . .
C5 Ni1 C3 67.01(6) . .
C5 Ni1 H 104.4(12) . .
C5 Ni1 HA 154.9(13) . .
C4 Ni1 Ni1 145.08(4) . 2_655
C4 Ni1 C1 66.90(6) . .
C4 Ni1 C2 66.94(6) . .
C4 Ni1 C3 39.78(6) . .
C4 Ni1 H 108.4(12) . .
C4 Ni1 HA 117.8(13) . .
C2 Ni1 Ni1 144.14(4) . 2_655
C2 Ni1 C1 39.79(6) . .
C2 Ni1 C3 39.83(6) . .
C2 Ni1 H 171.1(12) . .
C2 Ni1 HA 121.0(14) . .
C3 Ni1 Ni1 144.82(4) . 2_655
C3 Ni1 H 140.4(11) . .
C3 Ni1 HA 103.1(14) . .
C7 C6 C1 121.17(13) . .
C11 C6 C1 120.57(13) . .
C11 C6 C7 118.22(13) . .
C6 C1 Ni1 125.22(10) . .
C5 C1 Ni1 69.82(8) . .
C5 C1 C6 126.94(13) . .
C2 C1 Ni1 70.07(8) . .
C2 C1 C6 124.87(13) . .
C2 C1 C5 108.19(12) . .
C1 C5 Ni1 70.33(8) . .
C1 C5 C38 125.27(13) . .
C1 C5 C4 107.80(13) . .
C38 C5 Ni1 125.33(10) . .
C4 C5 Ni1 70.07(8) . .
C4 C5 C38 126.93(13) . .
C31 C30 C4 120.41(14) . .
C35 C30 C4 121.64(13) . .
C35 C30 C31 117.95(14) . .
C39 C38 C5 121.32(13) . .
C43 C38 C5 120.75(13) . .
C43 C38 C39 117.92(14) . .
C5 C4 Ni1 69.90(8) . .
C5 C4 C30 126.68(13) . .
C30 C4 Ni1 124.86(11) . .
C3 C4 Ni1 70.51(8) . .
C3 C4 C5 108.12(12) . .
C3 C4 C30 125.20(13) . .
C1 C2 Ni1 70.14(8) . .
C1 C2 C14 126.39(13) . .
C1 C2 C3 108.02(12) . .
C14 C2 Ni1 123.95(10) . .
C3 C2 Ni1 70.35(8) . .
C3 C2 C14 125.57(13) . .
C15 C14 C2 120.74(14) . .
C19 C14 C2 121.10(14) . .
C19 C14 C15 118.16(14) . .
C38 C39 H39 119.7 . .
C40 C39 C38 120.70(14) . .
C40 C39 H39 119.7 . .
C4 C3 Ni1 69.71(8) . .
C4 C3 C2 107.85(12) . .
C4 C3 C22 127.21(13) . .
C2 C3 Ni1 69.82(8) . .
C2 C3 C22 124.92(13) . .
C22 C3 Ni1 124.95(11) . .
C8 C9 C10 117.61(14) . .
C8 C9 C12 121.82(15) . .
C10 C9 C12 120.52(14) . .
C38 C43 H43 119.5 . .
C38 C43 C42 121.05(15) . .
C42 C43 H43 119.5 . .
C30 C31 H31 119.5 . .
C32 C31 C30 120.98(16) . .
C32 C31 H31 119.5 . .
C22 C23 H23 119.5 . .
C24 C23 H23 119.5 . .
C24 C23 C22 121.00(15) . .
C24 C25 C28 122.92(16) . .
C26 C25 C24 117.42(14) . .
C26 C25 C28 119.65(16) . .
C18 C17 C20 121.68(15) . .
C16 C17 C18 117.89(14) . .
C16 C17 C20 120.40(15) . .
C31 C32 H32 119.4 . .
C33 C32 C31 121.24(16) . .
C33 C32 H32 119.4 . .
C43 C42 H42 119.4 . .
C41 C42 C43 121.29(15) . .
C41 C42 H42 119.4 . .
C23 C22 C3 120.73(14) . .
C23 C22 C27 117.67(14) . .
C27 C22 C3 121.56(14) . .
C39 C40 H40 119.3 . .
C39 C40 C41 121.37(15) . .
C41 C40 H40 119.3 . .
C9 C8 H8 119.3 . .
C9 C8 C7 121.30(15) . .
C7 C8 H8 119.3 . .
C6 C7 H7 119.6 . .
C8 C7 C6 120.87(14) . .
C8 C7 H7 119.6 . .
C23 C24 H24 119.4 . .
C25 C24 C23 121.28(15) . .
C25 C24 H24 119.4 . .
C9 C10 H10 119.3 . .
C9 C10 C11 121.43(14) . .
C11 C10 H10 119.3 . .
C32 C33 C36 122.69(16) . .
C34 C33 C32 117.54(14) . .
C34 C33 C36 119.74(17) . .
C6 C11 C10 120.53(14) . .
C6 C11 H11 119.7 . .
C10 C11 H11 119.7 . .
C14 C15 H15 119.8 . .
C16 C15 C14 120.41(15) . .
C16 C15 H15 119.8 . .
C22 C27 H27 119.6 . .
C26 C27 C22 120.83(15) . .
C26 C27 H27 119.6 . .
C14 C19 H19 119.5 . .
C18 C19 C14 121.01(15) . .
C18 C19 H19 119.5 . .
C30 C35 H35 119.7 . .
C34 C35 C30 120.60(15) . .
C34 C35 H35 119.7 . .
C17 C18 H18 119.5 . .
C19 C18 C17 120.99(15) . .
C19 C18 H18 119.5 . .
C33 C34 C35 121.68(16) . .
C33 C34 H34 119.2 . .
C35 C34 H34 119.2 . .
C17 C16 C15 121.51(15) . .
C17 C16 H16 119.2 . .
C15 C16 H16 119.2 . .
C42 C41 C40 117.66(15) . .
C42 C41 C44 120.97(16) . .
C40 C41 C44 121.37(17) . .
C9 C12 H12A 108.4 . .
C9 C12 H12B 108.4 . .
C9 C12 C13 115.42(15) . .
H12A C12 H12B 107.5 . .
C13 C12 H12A 108.4 . .
C13 C12 H12B 108.4 . .
C25 C26 C27 121.80(16) . .
C25 C26 H26 119.1 . .
C27 C26 H26 119.1 . .
C25 C28 H28A 108.5 . .
C25 C28 H28B 108.5 . .
C25 C28 C29 115.24(15) . .
H28A C28 H28B 107.5 . .
C29 C28 H28A 108.5 . .
C29 C28 H28B 108.5 . .
C17 C20 H20A 108.5 . .
C17 C20 H20B 108.5 . .
H20A C20 H20B 107.5 . .
C21 C20 C17 115.22(16) . .
C21 C20 H20A 108.5 . .
C21 C20 H20B 108.5 . .
C33 C36 H36A 108.5 . .
C33 C36 H36B 108.5 . .
C33 C36 C37 115.00(18) . .
H36A C36 H36B 107.5 . .
C37 C36 H36A 108.5 . .
C37 C36 H36B 108.5 . .
C28 C29 H29A 109.5 . .
C28 C29 H29B 109.5 . .
C28 C29 H29C 109.5 . .
H29A C29 H29B 109.5 . .
H29A C29 H29C 109.5 . .
H29B C29 H29C 109.5 . .
C12 C13 H13A 109.5 . .
C12 C13 H13B 109.5 . .
C12 C13 H13C 109.5 . .
H13A C13 H13B 109.5 . .
H13A C13 H13C 109.5 . .
H13B C13 H13C 109.5 . .
C20 C21 H21A 109.5 . .
C20 C21 H21B 109.5 . .
C20 C21 H21C 109.5 . .
H21A C21 H21B 109.5 . .
H21A C21 H21C 109.5 . .
H21B C21 H21C 109.5 . .
C36 C37 H37A 109.5 . .
C36 C37 H37B 109.5 . .
C36 C37 H37C 109.5 . .
H37A C37 H37B 109.5 . .
H37A C37 H37C 109.5 . .
H37B C37 H37C 109.5 . .
C41 C44 H44B 107.9 . .
C41 C44 H44A 107.9 . .
C41 C44 H44C 105.2 . .
C41 C44 H44D 105.2 . .
H44B C44 H44A 107.2 . .
H44C C44 H44D 105.9 . .
C45 C44 C41 117.7(2) . .
C45 C44 H44B 107.9 . .
C45 C44 H44A 107.9 . .
C45A C44 C41 128.5(4) . .
C45A C44 H44C 105.2 . .
C45A C44 H44D 105.2 . .
C44 C45 H45A 109.5 . .
C44 C45 H45B 109.5 . .
C44 C45 H45C 109.5 . .
H45A C45 H45B 109.5 . .
H45A C45 H45C 109.5 . .
H45B C45 H45C 109.5 . .
C44 C45A H45D 109.5 . .
C44 C45A H45E 109.5 . .
C44 C45A H45F 109.5 . .
H45D C45A H45E 109.5 . .
H45D C45A H45F 109.5 . .
H45E C45A H45F 109.5 . .

loop_
_geom_bond_atom_site_label_1
_geom_bond_atom_site_label_2
_geom_bond_distance
_geom_bond_site_symmetry_2
Ni1 Ni1 2.2786(5) 2_655
Ni1 C1 2.1113(15) .
Ni1 C5 2.1046(14) .
Ni1 C4 2.1068(15) .
Ni1 C2 2.1104(15) .
Ni1 C3 2.1175(15) .
Ni1 H 1.50(3) .
Ni1 HA 1.49(4) .
C6 C1 1.484(2) .
C6 C7 1.391(2) .
C6 C11 1.388(2) .
C1 C5 1.437(2) .
C1 C2 1.437(2) .
C5 C38 1.486(2) .
C5 C4 1.441(2) .
C30 C4 1.486(2) .
C30 C31 1.393(2) .
C30 C35 1.392(2) .
C38 C39 1.395(2) .
C38 C43 1.388(2) .
C4 C3 1.437(2) .
C2 C14 1.481(2) .
C2 C3 1.440(2) .
C14 C15 1.393(2) .
C14 C19 1.391(2) .
C39 H39 0.9500 .
C39 C40 1.388(2) .
C3 C22 1.485(2) .
C9 C8 1.388(2) .
C9 C10 1.390(2) .
C9 C12 1.512(2) .
C43 H43 0.9500 .
C43 C42 1.389(2) .
C31 H31 0.9500 .
C31 C32 1.390(2) .
C23 H23 0.9500 .
C23 C22 1.396(2) .
C23 C24 1.394(2) .
C25 C24 1.394(2) .
C25 C26 1.388(2) .
C25 C28 1.518(2) .
C17 C18 1.391(2) .
C17 C16 1.386(2) .
C17 C20 1.513(2) .
C32 H32 0.9500 .
C32 C33 1.390(3) .
C42 H42 0.9500 .
C42 C41 1.386(2) .
C22 C27 1.396(2) .
C40 H40 0.9500 .
C40 C41 1.392(2) .
C8 H8 0.9500 .
C8 C7 1.389(2) .
C7 H7 0.9500 .
C24 H24 0.9500 .
C10 H10 0.9500 .
C10 C11 1.393(2) .
C33 C34 1.388(3) .
C33 C36 1.518(2) .
C11 H11 0.9500 .
C15 H15 0.9500 .
C15 C16 1.390(2) .
C27 H27 0.9500 .
C27 C26 1.391(2) .
C19 H19 0.9500 .
C19 C18 1.388(2) .
C35 H35 0.9500 .
C35 C34 1.390(2) .
C18 H18 0.9500 .
C34 H34 0.9500 .
C16 H16 0.9500 .
C41 C44 1.516(2) .
C12 H12A 0.9900 .
C12 H12B 0.9900 .
C12 C13 1.520(3) .
C26 H26 0.9500 .
C28 H28A 0.9900 .
C28 H28B 0.9900 .
C28 C29 1.520(3) .
C20 H20A 0.9900 .
C20 H20B 0.9900 .
C20 C21 1.506(3) .
C36 H36A 0.9900 .
C36 H36B 0.9900 .
C36 C37 1.518(3) .
C29 H29A 0.9800 .
C29 H29B 0.9800 .
C29 H29C 0.9800 .
C13 H13A 0.9800 .
C13 H13B 0.9800 .
C13 H13C 0.9800 .
C21 H21A 0.9800 .
C21 H21B 0.9800 .
C21 H21C 0.9800 .
C37 H37A 0.9800 .
C37 H37B 0.9800 .
C37 H37C 0.9800 .
C44 H44B 0.9900 .
C44 H44A 0.9900 .
C44 H44C 0.9900 .
C44 H44D 0.9900 .
C44 C45 1.447(5) .
C44 C45A 1.252(6) .
C45 H45A 0.9800 .
C45 H45B 0.9800 .
C45 H45C 0.9800 .
C45A H45D 0.9800 .
C45A H45E 0.9800 .
C45A H45F 0.9800 .

loop_
_geom_torsion_atom_site_label_1
_geom_torsion_atom_site_label_2
_geom_torsion_atom_site_label_3
_geom_torsion_atom_site_label_4
_geom_torsion
Ni1 C1 C5 C38 -119.97(15)
Ni1 C1 C5 C4 60.34(10)
Ni1 C1 C2 C14 118.13(15)
Ni1 C1 C2 C3 -60.43(10)
Ni1 C5 C38 C39 -39.73(19)
Ni1 C5 C38 C43 141.60(12)
Ni1 C5 C4 C30 -119.10(15)
Ni1 C5 C4 C3 60.42(10)
Ni1 C4 C3 C2 59.64(10)
Ni1 C4 C3 C22 -119.08(16)
Ni1 C2 C14 C15 142.37(12)
Ni1 C2 C14 C19 -38.13(19)
Ni1 C2 C3 C4 -59.56(10)
Ni1 C2 C3 C22 119.19(15)
Ni1 C3 C22 C23 140.92(13)
Ni1 C3 C22 C27 -36.7(2)
C6 C1 C5 Ni1 119.50(15)
C6 C1 C5 C38 -0.5(2)
C6 C1 C5 C4 179.83(14)
C6 C1 C2 Ni1 -119.67(14)
C6 C1 C2 C14 -1.5(2)
C6 C1 C2 C3 179.90(14)
C1 C6 C7 C8 -177.69(15)
C1 C6 C11 C10 176.64(14)
C1 C5 C38 C39 50.0(2)
C1 C5 C38 C43 -128.62(16)
C1 C5 C4 Ni1 -60.50(10)
C1 C5 C4 C30 -179.60(14)
C1 C5 C4 C3 -0.08(16)
C1 C2 C14 C15 53.1(2)
C1 C2 C14 C19 -127.41(17)
C1 C2 C3 Ni1 60.30(10)
C1 C2 C3 C4 0.73(17)
C1 C2 C3 C22 179.49(14)
C5 C1 C2 Ni1 59.65(10)
C5 C1 C2 C14 177.78(14)
C5 C1 C2 C3 -0.79(16)
C5 C38 C39 C40 -178.59(15)
C5 C38 C43 C42 177.83(14)
C5 C4 C3 Ni1 -60.04(10)
C5 C4 C3 C2 -0.41(17)
C5 C4 C3 C22 -179.12(14)
C30 C4 C3 Ni1 119.49(15)
C30 C4 C3 C2 179.12(14)
C30 C4 C3 C22 0.4(2)
C30 C31 C32 C33 0.7(3)
C30 C35 C34 C33 0.4(2)
C38 C5 C4 Ni1 119.81(15)
C38 C5 C4 C30 0.7(2)
C38 C5 C4 C3 -179.77(14)
C38 C39 C40 C41 0.6(3)
C38 C43 C42 C41 1.0(3)
C4 C5 C38 C39 -130.31(16)
C4 C5 C38 C43 51.0(2)
C4 C30 C31 C32 -179.97(14)
C4 C30 C35 C34 179.41(14)
C4 C3 C22 C23 -129.11(17)
C4 C3 C22 C27 53.3(2)
C2 C1 C5 Ni1 -59.80(10)
C2 C1 C5 C38 -179.77(13)
C2 C1 C5 C4 0.53(16)
C2 C14 C15 C16 178.15(14)
C2 C14 C19 C18 -178.28(15)
C2 C3 C22 C23 52.4(2)
C2 C3 C22 C27 -125.24(17)
C14 C2 C3 Ni1 -118.28(15)
C14 C2 C3 C4 -177.84(14)
C14 C2 C3 C22 0.9(2)
C14 C15 C16 C17 0.0(3)
C14 C19 C18 C17 0.3(3)
C39 C38 C43 C42 -0.9(2)
C39 C40 C41 C42 -0.5(3)
C39 C40 C41 C44 179.8(2)
C3 C2 C14 C15 -128.60(17)
C3 C2 C14 C19 50.9(2)
C3 C22 C27 C26 177.86(15)
C9 C8 C7 C6 1.3(3)
C9 C10 C11 C6 0.8(2)
C43 C38 C39 C40 0.1(2)
C43 C42 C41 C40 -0.2(3)
C43 C42 C41 C44 179.5(2)
C31 C30 C4 Ni1 144.21(12)
C31 C30 C4 C5 -125.98(17)
C31 C30 C4 C3 54.6(2)
C31 C30 C35 C34 0.1(2)
C31 C32 C33 C34 -0.2(2)
C31 C32 C33 C36 177.71(16)
C23 C22 C27 C26 0.2(2)
C32 C33 C34 C35 -0.3(2)
C32 C33 C36 C37 37.0(2)
C42 C41 C44 C45 -144.7(3)
C42 C41 C44 C45A 146.4(6)
C22 C23 C24 C25 -0.6(2)
C22 C27 C26 C25 -0.3(3)
C40 C41 C44 C45 35.0(4)
C40 C41 C44 C45A -33.9(7)
C8 C9 C10 C11 0.7(2)
C8 C9 C12 C13 32.0(2)
C7 C6 C1 Ni1 -32.7(2)
C7 C6 C1 C5 -122.83(17)
C7 C6 C1 C2 56.4(2)
C7 C6 C11 C10 -1.2(2)
C24 C23 C22 C3 -177.41(14)
C24 C23 C22 C27 0.3(2)
C24 C25 C26 C27 0.1(2)
C24 C25 C28 C29 46.1(2)
C10 C9 C8 C7 -1.7(2)
C10 C9 C12 C13 -150.34(16)
C11 C6 C1 Ni1 149.51(12)
C11 C6 C1 C5 59.4(2)
C11 C6 C1 C2 -121.45(16)
C11 C6 C7 C8 0.2(2)
C15 C14 C19 C18 1.2(2)
C19 C14 C15 C16 -1.4(2)
C35 C30 C4 Ni1 -35.1(2)
C35 C30 C4 C5 54.7(2)
C35 C30 C4 C3 -124.72(17)
C35 C30 C31 C32 -0.7(2)
C18 C17 C16 C15 1.5(3)
C18 C17 C20 C21 41.6(2)
C34 C33 C36 C37 -145.11(17)
C16 C17 C18 C19 -1.7(3)
C16 C17 C20 C21 -140.32(18)
C12 C9 C8 C7 175.97(15)
C12 C9 C10 C11 -177.08(15)
C26 C25 C24 C23 0.4(2)
C26 C25 C28 C29 -135.19(17)
C28 C25 C24 C23 179.21(15)
C28 C25 C26 C27 -178.78(15)
C20 C17 C18 C19 176.41(16)
C20 C17 C16 C15 -176.58(16)
C36 C33 C34 C35 -178.34(15)
